data_7019897
loop_
_publ_author_name
'Yamamoto, Takaaki'
'Toganoh, Motoki'
'Furuta, Hiroyuki'

_publ_section_title
;
 Cooperation between metal and ligand in oxygen atom transport by
 N-confused porphyrin oxorhenium(v) complexes.
;
_journal_issue 30
_journal_name_full 'Dalton transactions (Cambridge, England : 2003)'
_journal_page_first 9154
_journal_page_last 9157
_journal_paper_doi 10.1039/c2dt30885a
_journal_volume 41
_journal_year 2012
_chemical_formula_moiety 'C45 H29 N4 O3 Re, 2(C H4 O)'
_chemical_formula_sum 'C47 H37 N4 O5 Re'
_chemical_formula_weight 924.04
_space_group_IT_number 2
_symmetry_cell_setting triclinic
_symmetry_Int_Tables_number 2
_symmetry_space_group_name_Hall '-P 1'
_symmetry_space_group_name_H-M 'P -1'
_atom_sites_solution_hydrogens geom
_atom_sites_solution_primary direct
_cell_angle_alpha 80.616(15)
_cell_angle_beta 71.262(11)
_cell_angle_gamma 71.950(14)
_cell_formula_units_Z 2
_cell_length_a 11.231(3)
_cell_length_b 13.123(4)
_cell_length_c 14.134(5)
_cell_measurement_reflns_used 5395
_cell_measurement_temperature 123
_cell_measurement_theta_max 27.53
_cell_measurement_theta_min 1.52
_cell_volume 1871.0(10)
_diffrn_ambient_temperature 123
_diffrn_detector_area_resol_mean 7.111
_diffrn_measured_fraction_theta_full 0.992
_diffrn_measured_fraction_theta_max 0.992
_diffrn_measurement_device_type 'Rigaku Saturn724'
_diffrn_measurement_method \w
_diffrn_radiation_type 'Mo K\a'
_diffrn_radiation_wavelength 0.71075
_diffrn_reflns_av_R_equivalents 0.0502
_diffrn_reflns_av_sigmaI/netI 0.0728
_diffrn_reflns_limit_h_max 14
_diffrn_reflns_limit_h_min -13
_diffrn_reflns_limit_k_max 17
_diffrn_reflns_limit_k_min -17
_diffrn_reflns_limit_l_max 18
_diffrn_reflns_limit_l_min -18
_diffrn_reflns_number 22602
_diffrn_reflns_theta_full 27.53
_diffrn_reflns_theta_max 27.53
_exptl_absorpt_coefficient_mu 3.305
_exptl_absorpt_correction_T_max 0.936
_exptl_absorpt_correction_T_min 0.821
_exptl_absorpt_correction_type multi-scan
_exptl_absorpt_process_details 'REQAB (Rigaku, 1998)'
_exptl_crystal_colour brown
_exptl_crystal_density_diffrn 1.640
_exptl_crystal_density_method 'not measured'
_exptl_crystal_description prism
_exptl_crystal_F_000 924.00
_exptl_crystal_size_max 0.130
_exptl_crystal_size_mid 0.070
_exptl_crystal_size_min 0.020
_refine_diff_density_max 1.450
_refine_diff_density_min -1.980
_refine_diff_density_rms 0.136
_refine_ls_extinction_method none
_refine_ls_goodness_of_fit_ref 1.117
_refine_ls_hydrogen_treatment constr
_refine_ls_number_parameters 679
_refine_ls_number_reflns 8550
_refine_ls_number_restraints 919
_refine_ls_restrained_S_all 1.044
_refine_ls_R_factor_all 0.0774
_refine_ls_R_factor_gt 0.0646
_refine_ls_shift/su_max 0.000
_refine_ls_shift/su_mean 0.000
_refine_ls_structure_factor_coef Fsqd
_refine_ls_weighting_details 'w = 1/[\s^2^(Fo^2^)+(0.0532P)^2^+5.8660P] where P=(Fo^2^+2Fc^2^)/3'
_refine_ls_weighting_scheme calc
_refine_ls_wR_factor_gt 0.1370
_refine_ls_wR_factor_ref 0.1473
_reflns_number_gt 7068
_reflns_number_total 8550
_reflns_threshold_expression F^2^>2.0\s(F^2^)
_cod_data_source_file c2dt30885a.txt
_cod_data_source_block yam-NCPamideReO2
_cod_original_cell_volume 1870.9(10)
_cod_database_code 7019897

loop_
_symmetry_equiv_pos_site_id
_symmetry_equiv_pos_as_xyz
1 +X,+Y,+Z
2 -X,-Y,-Z

loop_
_atom_site_label
_atom_site_type_symbol
_atom_site_fract_x
_atom_site_fract_y
_atom_site_fract_z
_atom_site_U_iso_or_equiv
_atom_site_adp_type
_atom_site_occupancy
_atom_site_symmetry_multiplicity
_atom_site_calc_flag
_atom_site_refinement_flags
_atom_site_disorder_assembly
_atom_site_disorder_group
Re1A Re 0.67998(4) 0.30802(4) 0.21682(3) 0.03494(15) Uani 0.832(2) 1 d PDU A 1
O2A O 0.5978(5) 0.2409(4) 0.1825(4) 0.0357(11) Uani 0.832(2) 1 d PDU A 1
O3A O 0.6776(5) 0.3831(4) 0.3325(4) 0.0385(11) Uani 0.832(2) 1 d PDU A 1
O1A O 0.3636(7) 0.2093(5) 0.5579(4) 0.0597(16) Uani 0.832(2) 1 d PDU A 1
C1A C 0.4179(11) 0.2701(7) 0.4948(6) 0.0420(18) Uani 0.832(2) 1 d PDU A 1
C2A C 0.5572(10) 0.2584(8) 0.4448(7) 0.0409(15) Uani 0.832(2) 1 d PDU A 1
C3A C 0.5622(11) 0.3495(7) 0.3739(7) 0.0378(17) Uani 0.832(2) 1 d PDU A 1
C4A C 0.4317(13) 0.4166(9) 0.3830(9) 0.0413(16) Uani 0.832(2) 1 d PDU A 1
N1A N 0.3470(8) 0.3654(6) 0.4560(6) 0.0440(17) Uani 0.832(2) 1 d PDU A 1
C21A C 0.2112(9) 0.3932(7) 0.4811(7) 0.059(2) Uani 0.832(2) 1 d PDU A 1
H21A H 0.1814 0.3281 0.5025 0.088 Uiso 0.832(2) 1 calc PR A 1
H21B H 0.1827 0.4297 0.4227 0.088 Uiso 0.832(2) 1 calc PR A 1
H21C H 0.1739 0.4413 0.5359 0.088 Uiso 0.832(2) 1 calc PR A 1
N4 N 0.8052(6) 0.1818(5) 0.2818(5) 0.0344(13) Uani 0.832(2) 1 d PDU A 1
C16 C 0.9289(9) 0.1253(8) 0.2310(7) 0.0401(15) Uani 0.832(2) 1 d PDU A 1
C17 C 0.9796(10) 0.0456(7) 0.3004(6) 0.0429(18) Uani 0.832(2) 1 d PDU A 1
H17 H 1.0606 -0.0085 0.2846 0.052 Uiso 0.832(2) 1 calc PR A 1
C18 C 0.8943(9) 0.0599(7) 0.3912(6) 0.0438(17) Uani 0.832(2) 1 d PDU A 1
H18 H 0.9071 0.0223 0.4521 0.053 Uiso 0.832(2) 1 calc PR A 1
C19 C 0.7804(8) 0.1415(7) 0.3805(6) 0.0398(16) Uani 0.832(2) 1 d PDU A 1
C20 C 0.6589(13) 0.1721(7) 0.4557(9) 0.0397(18) Uani 0.832(2) 1 d PDU A 1
Re1B Re 0.7020(2) 0.3427(2) 0.2453(2) 0.0471(9) Uani 0.168(2) 1 d PDU A 2
O2B O 0.784(3) 0.4015(18) 0.291(2) 0.049(4) Uani 0.168(2) 1 d PDU A 2
O3B O 0.680(2) 0.1996(13) 0.2315(17) 0.042(3) Uani 0.168(2) 1 d PDU A 2
O1B O 0.886(3) 0.026(2) 0.4847(18) 0.058(6) Uani 0.168(2) 1 d PDU A 2
C16B C 0.868(3) 0.0713(18) 0.405(2) 0.043(3) Uani 0.168(2) 1 d PDU A 2
C17B C 0.744(3) 0.137(2) 0.387(2) 0.041(3) Uani 0.168(2) 1 d PDU A 2
C18B C 0.779(3) 0.1667(16) 0.281(2) 0.041(3) Uani 0.168(2) 1 d PDU A 2
C19B C 0.917(3) 0.126(3) 0.239(2) 0.042(3) Uani 0.168(2) 1 d PDU A 2
N4B N 0.967(3) 0.065(3) 0.318(2) 0.045(3) Uani 0.168(2) 1 d PDU A 2
C21B C 1.100(3) 0.021(3) 0.297(3) 0.053(7) Uani 0.168(2) 1 d PDU A 2
H21D H 1.1365 0.0644 0.3239 0.079 Uiso 0.168(2) 1 calc PR A 2
H21E H 1.1392 0.0186 0.2248 0.079 Uiso 0.168(2) 1 calc PR A 2
H21F H 1.1177 -0.0526 0.3290 0.079 Uiso 0.168(2) 1 calc PR A 2
C20B C 0.646(7) 0.149(4) 0.461(5) 0.040(3) Uani 0.168(2) 1 d PDU A 2
N1 N 0.552(4) 0.327(3) 0.370(3) 0.040(3) Uani 0.168(2) 1 d PDU A 2
C1 C 0.539(4) 0.251(3) 0.449(3) 0.040(3) Uani 0.168(2) 1 d PDU A 2
C2 C 0.411(5) 0.285(4) 0.516(3) 0.040(3) Uani 0.168(2) 1 d PDU A 2
H2 H 0.3757 0.2473 0.5768 0.048 Uiso 0.168(2) 1 calc PR A 2
C3 C 0.350(4) 0.380(4) 0.479(3) 0.043(3) Uani 0.168(2) 1 d PDU A 2
H3 H 0.2639 0.4223 0.5102 0.051 Uiso 0.168(2) 1 calc PR A 2
C4 C 0.435(6) 0.407(4) 0.386(4) 0.041(3) Uani 0.168(2) 1 d PDU A 2
O4 O 0.1805(9) 0.1267(8) 0.7270(7) 0.092(3) Uani 0.764(13) 1 d PU B 1
H4 H 0.2206 0.1590 0.6764 0.137 Uiso 0.764(13) 1 calc PR B 1
C46 C 0.2675(10) 0.0446(8) 0.7610(7) 0.072(2) Uani 0.764(13) 1 d PU B 1
H46A H 0.3331 0.0719 0.7728 0.107 Uiso 0.764(13) 1 calc PR B 1
H46B H 0.3108 -0.0091 0.7110 0.107 Uiso 0.764(13) 1 calc PR B 1
H46C H 0.2218 0.0115 0.8238 0.107 Uiso 0.764(13) 1 calc PR B 1
O4A O 0.276(3) 0.151(3) 0.767(2) 0.105(8) Uani 0.236(13) 1 d PU B 2
H4A H 0.3022 0.1790 0.7095 0.157 Uiso 0.236(13) 1 calc PR B 2
C46A C 0.2675(10) 0.0446(8) 0.7610(7) 0.072(2) Uani 0.236(13) 1 d P B 2
H46D H 0.3068 -0.0059 0.8091 0.107 Uiso 0.236(13) 1 calc PR B 2
H46E H 0.3147 0.0218 0.6931 0.107 Uiso 0.236(13) 1 calc PR B 2
H46F H 0.1756 0.0459 0.7764 0.107 Uiso 0.236(13) 1 calc PR B 2
O5 O 0.6538(13) 0.5976(10) 0.3401(9) 0.087(4) Uani 0.549(13) 1 d PU C 1
H5 H 0.6544 0.5330 0.3426 0.130 Uiso 0.549(13) 1 calc PR C 1
C47 C 0.7645(12) 0.6189(10) 0.2548(9) 0.104(3) Uani 0.549(13) 1 d PU C 1
H47A H 0.7591 0.6956 0.2480 0.156 Uiso 0.549(13) 1 calc PR C 1
H47B H 0.7598 0.5980 0.1929 0.156 Uiso 0.549(13) 1 calc PR C 1
H47C H 0.8475 0.5770 0.2674 0.156 Uiso 0.549(13) 1 calc PR C 1
O5A O 0.8362(18) 0.6678(17) 0.2765(13) 0.121(5) Uani 0.451(13) 1 d PU C 2
H5A H 0.8163 0.7329 0.2562 0.181 Uiso 0.451(13) 1 calc PR C 2
C47A C 0.7645(12) 0.6189(10) 0.2548(9) 0.104(3) Uani 0.451(13) 1 d PU C 2
H47D H 0.7805 0.5451 0.2852 0.156 Uiso 0.451(13) 1 calc PR C 2
H47E H 0.7871 0.6176 0.1820 0.156 Uiso 0.451(13) 1 calc PR C 2
H47F H 0.6719 0.6572 0.2810 0.156 Uiso 0.451(13) 1 calc PR C 2
C5 C 0.3969(6) 0.5122(5) 0.3281(4) 0.0389(14) Uani 1 1 d . . .
N2 N 0.5879(5) 0.4682(4) 0.1756(4) 0.0368(12) Uani 1 1 d . . .
C6 C 0.4796(7) 0.5376(5) 0.2344(5) 0.0401(14) Uani 1 1 d . A .
C7 C 0.4599(8) 0.6418(5) 0.1818(5) 0.0481(17) Uani 1 1 d . . .
H7 H 0.3925 0.7047 0.2049 0.058 Uiso 1 1 calc R A .
C8 C 0.5548(7) 0.6341(5) 0.0933(5) 0.0452(16) Uani 1 1 d . A .
H8 H 0.5658 0.6908 0.0429 0.054 Uiso 1 1 calc R . .
C9 C 0.6352(6) 0.5264(5) 0.0890(4) 0.0372(14) Uani 1 1 d . A .
C10 C 0.7463(6) 0.4872(5) 0.0108(5) 0.0374(14) Uani 1 1 d . . .
N3 N 0.8387(5) 0.3146(4) 0.0981(4) 0.0382(12) Uani 1 1 d . . .
C11 C 0.8357(6) 0.3853(5) 0.0134(4) 0.0344(13) Uani 1 1 d . A .
C12 C 0.9387(6) 0.3391(5) -0.0691(4) 0.0355(13) Uani 1 1 d . . .
H12 H 0.9577 0.3704 -0.1358 0.043 Uiso 1 1 calc R A .
C13 C 1.0066(6) 0.2413(5) -0.0359(5) 0.0387(14) Uani 1 1 d . A .
H13 H 1.0805 0.1925 -0.0757 0.046 Uiso 1 1 calc R . .
C14 C 0.9473(6) 0.2259(5) 0.0677(5) 0.0364(13) Uani 1 1 d . A .
C15 C 0.9920(6) 0.1393(5) 0.1308(5) 0.0384(14) Uani 1 1 d . . .
C22 C 0.2701(7) 0.5935(5) 0.3689(5) 0.0440(15) Uani 1 1 d . A .
C23 C 0.2357(7) 0.6257(5) 0.4640(5) 0.0439(15) Uani 1 1 d . . .
H23 H 0.2922 0.5935 0.5048 0.053 Uiso 1 1 calc R A .
C24 C 0.1216(7) 0.7032(6) 0.5016(6) 0.0544(19) Uani 1 1 d . A .
H24 H 0.0998 0.7247 0.5675 0.065 Uiso 1 1 calc R . .
C25 C 0.0385(8) 0.7500(7) 0.4418(7) 0.064(2) Uani 1 1 d . . .
H25 H -0.0408 0.8033 0.4673 0.077 Uiso 1 1 calc R A .
C26 C 0.0702(8) 0.7196(7) 0.3469(7) 0.069(2) Uani 1 1 d . A .
H26 H 0.0140 0.7528 0.3061 0.083 Uiso 1 1 calc R . .
C27 C 0.1856(8) 0.6395(6) 0.3097(6) 0.060(2) Uani 1 1 d . . .
H27 H 0.2065 0.6166 0.2446 0.072 Uiso 1 1 calc R A .
C28 C 0.7766(6) 0.5596(5) -0.0820(4) 0.0362(13) Uani 1 1 d . A .
C29 C 0.8968(7) 0.5837(5) -0.1173(5) 0.0437(15) Uani 1 1 d . . .
H29 H 0.9599 0.5550 -0.0815 0.052 Uiso 1 1 calc R A .
C30 C 0.9243(7) 0.6487(6) -0.2037(5) 0.0493(17) Uani 1 1 d . A .
H30 H 1.0068 0.6638 -0.2276 0.059 Uiso 1 1 calc R . .
C31 C 0.8338(7) 0.6919(6) -0.2556(5) 0.0507(18) Uani 1 1 d . . .
H31 H 0.8522 0.7385 -0.3140 0.061 Uiso 1 1 calc R A .
C32 C 0.7161(7) 0.6671(6) -0.2221(5) 0.0479(17) Uani 1 1 d . A .
H32 H 0.6542 0.6954 -0.2590 0.057 Uiso 1 1 calc R . .
C33 C 0.6861(7) 0.6015(5) -0.1357(5) 0.0421(15) Uani 1 1 d . . .
H33 H 0.6042 0.5854 -0.1134 0.050 Uiso 1 1 calc R A .
C34 C 1.1182(6) 0.0594(5) 0.0872(5) 0.0383(14) Uani 1 1 d . A .
C35 C 1.2310(7) 0.0936(5) 0.0382(5) 0.0451(16) Uani 1 1 d . . .
H35 H 1.2285 0.1667 0.0372 0.054 Uiso 1 1 calc R A .
C36 C 1.3462(7) 0.0200(6) -0.0087(5) 0.0506(17) Uani 1 1 d . A .
H36 H 1.4217 0.0437 -0.0433 0.061 Uiso 1 1 calc R . .
C37 C 1.3527(7) -0.0882(6) -0.0056(5) 0.0505(18) Uani 1 1 d . . .
H37 H 1.4321 -0.1381 -0.0373 0.061 Uiso 1 1 calc R A .
C38 C 1.2420(7) -0.1221(6) 0.0442(6) 0.0508(17) Uani 1 1 d . A .
H38 H 1.2456 -0.1957 0.0468 0.061 Uiso 1 1 calc R . .
C39 C 1.1252(7) -0.0487(5) 0.0907(6) 0.0489(17) Uani 1 1 d . . .
H39 H 1.0500 -0.0729 0.1249 0.059 Uiso 1 1 calc R A .
C40 C 0.6421(8) 0.0981(5) 0.5510(5) 0.0500(18) Uani 1 1 d . . .
C41 C 0.6486(9) -0.0069(6) 0.5498(6) 0.062(2) Uani 1 1 d . A .
H41 H 0.6629 -0.0354 0.4882 0.074 Uiso 1 1 calc R . .
C42 C 0.6343(10) -0.0736(6) 0.6386(6) 0.067(2) Uani 1 1 d . . .
H42 H 0.6340 -0.1457 0.6378 0.080 Uiso 1 1 calc R A .
C43 C 0.6206(9) -0.0332(6) 0.7280(5) 0.060(2) Uani 1 1 d . A .
H43 H 0.6144 -0.0785 0.7881 0.071 Uiso 1 1 calc R . .
C44 C 0.6162(9) 0.0718(7) 0.7285(6) 0.066(2) Uani 1 1 d . . .
H44 H 0.6083 0.0991 0.7892 0.079 Uiso 1 1 calc R A .
C45 C 0.6230(9) 0.1394(6) 0.6418(5) 0.061(2) Uani 1 1 d . A .
H45 H 0.6147 0.2133 0.6439 0.074 Uiso 1 1 calc R . .

loop_
_atom_site_aniso_label
_atom_site_aniso_U_11
_atom_site_aniso_U_22
_atom_site_aniso_U_33
_atom_site_aniso_U_23
_atom_site_aniso_U_13
_atom_site_aniso_U_12
Re1A 0.0424(2) 0.0286(2) 0.03308(19) -0.00146(14) -0.01384(13) -0.00610(14)
O2A 0.040(3) 0.032(3) 0.041(3) -0.004(2) -0.018(2) -0.009(2)
O3A 0.052(3) 0.034(2) 0.029(2) -0.0009(19) -0.017(2) -0.007(2)
O1A 0.076(4) 0.048(3) 0.048(3) 0.007(3) -0.005(3) -0.024(3)
C1A 0.060(3) 0.033(3) 0.031(3) -0.002(3) -0.011(3) -0.012(3)
C2A 0.058(3) 0.032(3) 0.030(3) 0.000(2) -0.011(2) -0.012(2)
C3A 0.052(3) 0.031(3) 0.029(2) -0.002(2) -0.012(2) -0.010(3)
C4A 0.050(3) 0.036(3) 0.033(3) -0.002(3) -0.010(3) -0.007(3)
N1A 0.056(3) 0.035(3) 0.039(3) 0.000(2) -0.011(3) -0.012(2)
C21A 0.057(4) 0.051(5) 0.046(4) 0.009(4) 0.006(4) -0.011(4)
N4 0.042(3) 0.024(2) 0.034(2) 0.007(2) -0.015(2) -0.006(2)
C16 0.049(3) 0.027(3) 0.041(3) 0.001(3) -0.017(3) -0.004(3)
C17 0.061(4) 0.027(3) 0.036(3) -0.007(3) -0.026(3) 0.009(3)
C18 0.059(4) 0.031(3) 0.039(3) -0.003(3) -0.027(3) 0.005(3)
C19 0.055(3) 0.028(3) 0.035(3) 0.004(2) -0.020(3) -0.005(3)
C20 0.060(4) 0.027(4) 0.033(3) -0.001(3) -0.017(3) -0.011(3)
Re1B 0.0562(12) 0.0398(13) 0.0407(12) 0.0129(9) -0.0193(9) -0.0094(9)
O2B 0.051(9) 0.033(8) 0.057(11) 0.008(8) -0.014(8) -0.011(8)
O3B 0.051(6) 0.022(5) 0.043(5) 0.013(5) -0.014(5) -0.002(5)
O1B 0.065(11) 0.055(11) 0.048(8) 0.011(9) -0.027(8) -0.007(10)
C16B 0.057(4) 0.029(5) 0.038(4) 0.000(4) -0.019(4) 0.000(4)
C17B 0.054(4) 0.028(4) 0.038(4) 0.003(4) -0.017(4) -0.005(4)
C18B 0.051(4) 0.029(4) 0.039(4) 0.005(4) -0.016(4) -0.005(4)
C19B 0.052(4) 0.028(4) 0.039(4) 0.001(4) -0.017(4) -0.002(4)
N4B 0.055(4) 0.023(5) 0.044(5) 0.004(4) -0.019(4) 0.007(4)
C21B 0.059(7) 0.030(11) 0.053(12) 0.003(11) -0.018(8) 0.010(11)
C20B 0.057(5) 0.029(5) 0.035(4) -0.001(4) -0.016(4) -0.012(4)
N1 0.053(4) 0.034(4) 0.032(4) 0.000(4) -0.014(4) -0.009(4)
C1 0.057(4) 0.031(4) 0.032(4) -0.001(4) -0.013(4) -0.011(4)
C2 0.057(4) 0.032(5) 0.032(5) -0.002(4) -0.014(4) -0.013(4)
C3 0.056(4) 0.035(5) 0.035(5) -0.002(4) -0.012(4) -0.011(4)
C4 0.053(4) 0.034(5) 0.034(5) -0.001(4) -0.013(4) -0.009(4)
O4 0.079(6) 0.091(6) 0.098(6) 0.009(5) -0.032(5) -0.017(5)
C46 0.081(6) 0.080(6) 0.058(5) 0.001(4) -0.028(4) -0.024(5)
O4A 0.101(13) 0.110(13) 0.087(12) 0.008(12) -0.010(11) -0.030(12)
C46A 0.081(6) 0.080(6) 0.058(5) 0.001(4) -0.028(4) -0.024(5)
O5 0.101(8) 0.092(8) 0.075(7) -0.009(6) -0.018(6) -0.043(7)
C47 0.105(7) 0.131(7) 0.094(6) -0.042(6) -0.001(5) -0.069(6)
O5A 0.112(10) 0.156(12) 0.111(10) -0.047(9) 0.003(9) -0.078(9)
C47A 0.105(7) 0.131(7) 0.094(6) -0.042(6) -0.001(5) -0.069(6)
C5 0.044(4) 0.037(3) 0.032(3) -0.006(3) -0.013(3) -0.002(3)
N2 0.041(3) 0.030(3) 0.033(3) 0.005(2) -0.016(2) 0.001(2)
C6 0.052(4) 0.033(3) 0.035(3) 0.000(3) -0.019(3) -0.007(3)
C7 0.066(5) 0.036(4) 0.033(3) -0.004(3) -0.019(3) 0.003(3)
C8 0.060(4) 0.035(3) 0.036(3) 0.002(3) -0.016(3) -0.007(3)
C9 0.047(4) 0.032(3) 0.030(3) 0.006(2) -0.018(3) -0.005(3)
C10 0.048(4) 0.034(3) 0.038(3) 0.001(3) -0.026(3) -0.009(3)
N3 0.043(3) 0.034(3) 0.040(3) 0.001(2) -0.018(2) -0.009(2)
C11 0.039(3) 0.033(3) 0.034(3) 0.007(2) -0.017(3) -0.012(3)
C12 0.046(4) 0.028(3) 0.034(3) 0.002(2) -0.017(3) -0.008(3)
C13 0.042(4) 0.033(3) 0.041(3) -0.003(3) -0.016(3) -0.007(3)
C14 0.040(3) 0.025(3) 0.042(3) 0.001(2) -0.014(3) -0.005(3)
C15 0.043(4) 0.024(3) 0.046(3) -0.001(3) -0.015(3) -0.005(3)
C22 0.050(4) 0.038(3) 0.039(3) -0.004(3) -0.014(3) -0.003(3)
C23 0.050(4) 0.039(4) 0.038(3) 0.001(3) -0.009(3) -0.012(3)
C24 0.048(4) 0.053(4) 0.058(4) -0.018(4) -0.003(3) -0.014(4)
C25 0.048(5) 0.051(5) 0.076(6) -0.015(4) -0.001(4) -0.002(4)
C26 0.054(5) 0.071(6) 0.073(6) -0.002(5) -0.025(4) 0.002(4)
C27 0.059(5) 0.059(5) 0.056(4) -0.011(4) -0.025(4) 0.004(4)
C28 0.046(4) 0.029(3) 0.035(3) 0.003(2) -0.020(3) -0.006(3)
C29 0.053(4) 0.039(4) 0.044(4) 0.005(3) -0.024(3) -0.013(3)
C30 0.051(4) 0.047(4) 0.049(4) 0.010(3) -0.019(3) -0.013(3)
C31 0.061(5) 0.045(4) 0.038(3) 0.009(3) -0.015(3) -0.008(4)
C32 0.055(4) 0.049(4) 0.041(4) 0.009(3) -0.027(3) -0.008(3)
C33 0.048(4) 0.036(3) 0.041(3) 0.007(3) -0.021(3) -0.005(3)
C34 0.044(4) 0.034(3) 0.037(3) 0.001(3) -0.018(3) -0.005(3)
C35 0.048(4) 0.035(3) 0.052(4) 0.004(3) -0.019(3) -0.010(3)
C36 0.044(4) 0.051(4) 0.053(4) -0.001(3) -0.016(3) -0.007(3)
C37 0.047(4) 0.047(4) 0.053(4) -0.008(3) -0.023(3) 0.005(3)
C38 0.056(5) 0.038(4) 0.060(4) -0.007(3) -0.026(4) -0.004(3)
C39 0.052(4) 0.036(4) 0.060(4) -0.001(3) -0.021(3) -0.010(3)
C40 0.074(5) 0.032(3) 0.040(4) 0.002(3) -0.020(3) -0.009(3)
C41 0.098(7) 0.035(4) 0.042(4) 0.006(3) -0.023(4) -0.007(4)
C42 0.117(8) 0.029(4) 0.044(4) 0.010(3) -0.025(4) -0.010(4)
C43 0.085(6) 0.046(4) 0.038(4) 0.012(3) -0.016(4) -0.015(4)
C44 0.098(7) 0.063(5) 0.038(4) 0.001(4) -0.013(4) -0.034(5)
C45 0.100(7) 0.047(4) 0.038(4) 0.004(3) -0.013(4) -0.033(4)

loop_
_atom_type_symbol
_atom_type_description
_atom_type_scat_dispersion_real
_atom_type_scat_dispersion_imag
_atom_type_scat_source
C C 0.0033 0.0016
;
International Tables for Crystallography
(1992, Vol. C, Tables 4.2.6.8 and 6.1.1.4)
;
H H 0.0000 0.0000
;
International Tables for Crystallography
(1992, Vol. C, Table 6.1.1.4)
;
N N 0.0061 0.0033
;
International Tables for Crystallography
(1992, Vol. C, Tables 4.2.6.8 and 6.1.1.4)
;
O O 0.0106 0.0060
;
International Tables for Crystallography
(1992, Vol. C, Tables 4.2.6.8 and 6.1.1.4)
;
Re Re -1.0185 7.2310
;
International Tables for Crystallography
(1992, Vol. C, Tables 4.2.6.8 and 6.1.1.4)
;

loop_
_geom_angle_atom_site_label_1
_geom_angle_atom_site_label_2
_geom_angle_atom_site_label_3
_geom_angle
O2A Re1A O3A 142.8(2)
O2A Re1A N3 106.5(2)
O3A Re1A N3 110.7(2)
O2A Re1A N4 101.2(2)
O3A Re1A N4 80.4(2)
N3 Re1A N4 87.6(2)
O2A Re1A N2 101.1(2)
O3A Re1A N2 80.0(2)
N3 Re1A N2 88.8(2)
N4 Re1A N2 157.4(2)
O2A Re1A C3A 104.6(3)
O3A Re1A C3A 38.2(3)
N3 Re1A C3A 148.9(3)
N4 Re1A C3A 86.5(3)
N2 Re1A C3A 85.1(3)
C3A O3A Re1A 79.1(4)
O1A C1A N1A 121.9(9)
O1A C1A C2A 130.0(9)
N1A C1A C2A 108.1(7)
C20 C2A C3A 127.5(9)
C20 C2A C1A 126.6(9)
C3A C2A C1A 105.4(7)
O3A C3A C2A 121.6(9)
O3A C3A C4A 125.6(9)
C2A C3A C4A 109.0(8)
O3A C3A Re1A 62.7(4)
C2A C3A Re1A 114.2(6)
C4A C3A Re1A 114.3(7)
C5 C4A N1A 126.8(10)
C5 C4A C3A 126.1(10)
N1A C4A C3A 107.1(7)
C21A N1A C1A 121.5(8)
C21A N1A C4A 127.7(8)
C1A N1A C4A 110.3(7)
N1A C21A H21A 109.5
N1A C21A H21B 109.5
H21A C21A H21B 109.5
N1A C21A H21C 109.5
H21A C21A H21C 109.5
H21B C21A H21C 109.5
C16 N4 C19 107.8(6)
C16 N4 Re1A 124.8(5)
C19 N4 Re1A 127.5(5)
N4 C16 C15 126.9(7)
N4 C16 C17 107.6(7)
C15 C16 C17 125.5(8)
C18 C17 C16 108.5(7)
C18 C17 H17 125.7
C16 C17 H17 125.7
C17 C18 C19 107.7(7)
C17 C18 H18 126.1
C19 C18 H18 126.1
N4 C19 C20 125.2(8)
N4 C19 C18 108.0(7)
C20 C19 C18 126.6(8)
C2A C20 C19 124.2(9)
C2A C20 C40 119.6(10)
C19 C20 C40 116.1(9)
O2B Re1B O3B 143.3(10)
O2B Re1B N1 101.2(17)
O3B Re1B N1 77.6(14)
O2B Re1B N2 104.7(9)
O3B Re1B N2 112.0(6)
N1 Re1B N2 95.1(14)
O2B Re1B N3 98.6(10)
O3B Re1B N3 82.5(7)
N1 Re1B N3 159.0(13)
N2 Re1B N3 86.5(2)
O2B Re1B C18B 104.7(10)
O3B Re1B C18B 38.7(6)
N1 Re1B C18B 82.5(14)
N2 Re1B C18B 150.5(7)
N3 Re1B C18B 85.9(9)
C18B O3B Re1B 79.2(10)
O1B C16B N4B 122(2)
O1B C16B C17B 128(2)
N4B C16B C17B 109.7(17)
C20B C17B C18B 140(4)
C20B C17B C16B 116(4)
C18B C17B C16B 104.3(17)
O3B C18B C19B 128(2)
O3B C18B C17B 119(2)
C19B C18B C17B 109.5(17)
O3B C18B Re1B 62.2(9)
C19B C18B Re1B 114(2)
C17B C18B Re1B 113.2(17)
C18B C19B N4B 107.0(18)
C18B C19B C15 126(2)
N4B C19B C15 126.8(19)
C16B N4B C21B 132(2)
C16B N4B C19B 109.3(17)
C21B N4B C19B 118(2)
N4B C21B H21D 109.5
N4B C21B H21E 109.5
H21D C21B H21E 109.5
N4B C21B H21F 109.5
H21D C21B H21F 109.5
H21E C21B H21F 109.5
C17B C20B C40 125(6)
C17B C20B C1 112(5)
C40 C20B C1 120(5)
C1 N1 C4 108(2)
C1 N1 Re1B 134(3)
C4 N1 Re1B 119(3)
N1 C1 C2 108.2(17)
N1 C1 C20B 125(4)
C2 C1 C20B 127(4)
C3 C2 C1 108.1(15)
C3 C2 H2 126.0
C1 C2 H2 126.0
C2 C3 C4 108.1(15)
C2 C3 H3 125.9
C4 C3 H3 125.9
N1 C4 C3 108.0(17)
N1 C4 C5 131(4)
C3 C4 C5 121(4)
C46 O4 H4 109.5
O4 C46 H46A 109.5
O4 C46 H46B 109.5
H46A C46 H46B 109.5
O4 C46 H46C 109.5
H46A C46 H46C 109.5
H46B C46 H46C 109.5
C47 O5 H5 109.5
O5 C47 H47A 109.5
O5 C47 H47B 109.5
H47A C47 H47B 109.5
O5 C47 H47C 109.5
H47A C47 H47C 109.5
H47B C47 H47C 109.5
C4A C5 C6 121.8(7)
C4A C5 C22 120.0(7)
C6 C5 C22 118.2(6)
C6 C5 C4 121(2)
C22 C5 C4 121(2)
C9 N2 C6 107.2(5)
C9 N2 Re1B 125.0(4)
C6 N2 Re1B 118.8(4)
C9 N2 Re1A 125.4(4)
C6 N2 Re1A 126.9(4)
N2 C6 C5 127.2(6)
N2 C6 C7 108.4(6)
C5 C6 C7 124.4(6)
C8 C7 C6 107.4(6)
C8 C7 H7 126.3
C6 C7 H7 126.3
C7 C8 C9 107.9(6)
C7 C8 H8 126.0
C9 C8 H8 126.0
N2 C9 C10 125.7(5)
N2 C9 C8 109.0(5)
C10 C9 C8 125.3(6)
C9 C10 C11 124.9(6)
C9 C10 C28 118.3(5)
C11 C10 C28 116.8(6)
C11 N3 C14 106.2(5)
C11 N3 Re1A 124.5(4)
C14 N3 Re1A 123.9(4)
C11 N3 Re1B 125.1(4)
C14 N3 Re1B 128.6(4)
N3 C11 C10 125.5(6)
N3 C11 C12 109.1(5)
C10 C11 C12 125.5(5)
C13 C12 C11 108.0(5)
C13 C12 H12 126.0
C11 C12 H12 126.0
C12 C13 C14 107.8(6)
C12 C13 H13 126.1
C14 C13 H13 126.1
C15 C14 N3 125.3(6)
C15 C14 C13 125.8(6)
N3 C14 C13 108.8(5)
C16 C15 C14 124.0(7)
C16 C15 C34 118.4(6)
C14 C15 C34 117.6(6)
C14 C15 C19B 121.9(12)
C34 C15 C19B 120.6(12)
C23 C22 C27 119.0(7)
C23 C22 C5 120.7(6)
C27 C22 C5 120.2(6)
C22 C23 C24 121.6(7)
C22 C23 H23 119.2
C24 C23 H23 119.2
C23 C24 C25 119.2(7)
C23 C24 H24 120.4
C25 C24 H24 120.4
C26 C25 C24 120.5(7)
C26 C25 H25 119.8
C24 C25 H25 119.8
C25 C26 C27 119.9(8)
C25 C26 H26 120.0
C27 C26 H26 120.0
C22 C27 C26 119.8(7)
C22 C27 H27 120.1
C26 C27 H27 120.1
C33 C28 C29 119.0(6)
C33 C28 C10 120.1(6)
C29 C28 C10 120.9(5)
C30 C29 C28 120.3(6)
C30 C29 H29 119.8
C28 C29 H29 119.8
C31 C30 C29 120.6(7)
C31 C30 H30 119.7
C29 C30 H30 119.7
C30 C31 C32 119.4(6)
C30 C31 H31 120.3
C32 C31 H31 120.3
C31 C32 C33 121.2(6)
C31 C32 H32 119.4
C33 C32 H32 119.4
C32 C33 C28 119.5(7)
C32 C33 H33 120.3
C28 C33 H33 120.3
C39 C34 C35 119.1(6)
C39 C34 C15 120.9(6)
C35 C34 C15 120.0(6)
C36 C35 C34 119.8(6)
C36 C35 H35 120.1
C34 C35 H35 120.1
C35 C36 C37 120.9(7)
C35 C36 H36 119.6
C37 C36 H36 119.6
C38 C37 C36 119.2(7)
C38 C37 H37 120.4
C36 C37 H37 120.4
C37 C38 C39 120.4(7)
C37 C38 H38 119.8
C39 C38 H38 119.8
C34 C39 C38 120.5(7)
C34 C39 H39 119.8
C38 C39 H39 119.8
C20B C40 C41 111(2)
C20B C40 C45 129(2)
C41 C40 C45 119.5(7)
C41 C40 C20 121.8(7)
C45 C40 C20 118.6(7)
C40 C41 C42 120.6(7)
C40 C41 H41 119.7
C42 C41 H41 119.7
C43 C42 C41 119.6(7)
C43 C42 H42 120.2
C41 C42 H42 120.2
C44 C43 C42 119.5(7)
C44 C43 H43 120.3
C42 C43 H43 120.3
C43 C44 C45 121.0(7)
C43 C44 H44 119.5
C45 C44 H44 119.5
C44 C45 C40 119.7(7)
C44 C45 H45 120.2
C40 C45 H45 120.2

loop_
_geom_bond_atom_site_label_1
_geom_bond_atom_site_label_2
_geom_bond_distance
Re1A O2A 1.671(5)
Re1A O3A 2.031(5)
Re1A N3 2.032(5)
Re1A N4 2.110(6)
Re1A N2 2.113(5)
Re1A C3A 2.245(9)
O3A C3A 1.415(11)
O1A C1A 1.234(11)
C1A N1A 1.392(11)
C1A C2A 1.466(12)
C2A C20 1.365(16)
C2A C3A 1.432(11)
C3A C4A 1.434(12)
C4A C5 1.380(12)
C4A N1A 1.400(12)
N1A C21A 1.390(12)
C21A H21A 0.9800
C21A H21B 0.9800
C21A H21C 0.9800
N4 C16 1.375(9)
N4 C19 1.380(8)
C16 C15 1.375(11)
C16 C17 1.427(10)
C17 C18 1.334(12)
C17 H17 0.9500
C18 C19 1.423(10)
C18 H18 0.9500
C19 C20 1.422(15)
C20 C40 1.522(13)
Re1B O2B 1.684(16)
Re1B O3B 2.014(15)
Re1B N1 2.05(4)
Re1B N2 2.073(5)
Re1B N3 2.161(6)
Re1B C18B 2.237(19)
O3B C18B 1.423(19)
O1B C16B 1.229(19)
C16B N4B 1.37(2)
C16B C17B 1.47(2)
C17B C20B 1.24(7)
C17B C18B 1.44(2)
C18B C19B 1.42(2)
C19B N4B 1.42(2)
C19B C15 1.51(3)
N4B C21B 1.37(2)
C21B H21D 0.9800
C21B H21E 0.9800
C21B H21F 0.9800
C20B C40 1.33(7)
C20B C1 1.53(7)
N1 C1 1.375(17)
N1 C4 1.378(17)
C1 C2 1.424(18)
C2 C3 1.34(2)
C2 H2 0.9500
C3 C4 1.424(18)
C3 H3 0.9500
C4 C5 1.50(4)
O4 C46 1.352(12)
O4 H4 0.8400
C46 H46A 0.9800
C46 H46B 0.9800
C46 H46C 0.9800
O4A H4A 0.8400
O5 C47 1.490(15)
O5 H5 0.8400
C47 H47A 0.9800
C47 H47B 0.9800
C47 H47C 0.9800
O5A H5A 0.8400
C5 C6 1.408(9)
C5 C22 1.494(9)
N2 C9 1.377(8)
N2 C6 1.382(8)
C6 C7 1.436(9)
C7 C8 1.353(9)
C7 H7 0.9500
C8 C9 1.421(9)
C8 H8 0.9500
C9 C10 1.394(9)
C10 C11 1.405(8)
C10 C28 1.499(8)
N3 C11 1.392(7)
N3 C14 1.405(8)
C11 C12 1.412(8)
C12 C13 1.370(8)
C12 H12 0.9500
C13 C14 1.411(9)
C13 H13 0.9500
C14 C15 1.394(8)
C15 C34 1.489(9)
C22 C23 1.373(9)
C22 C27 1.397(10)
C23 C24 1.375(10)
C23 H23 0.9500
C24 C25 1.395(12)
C24 H24 0.9500
C25 C26 1.366(12)
C25 H25 0.9500
C26 C27 1.399(11)
C26 H26 0.9500
C27 H27 0.9500
C28 C33 1.388(8)
C28 C29 1.397(9)
C29 C30 1.378(9)
C29 H29 0.9500
C30 C31 1.370(10)
C30 H30 0.9500
C31 C32 1.376(10)
C31 H31 0.9500
C32 C33 1.385(9)
C32 H32 0.9500
C33 H33 0.9500
C34 C39 1.390(9)
C34 C35 1.404(9)
C35 C36 1.389(10)
C35 H35 0.9500
C36 C37 1.392(10)
C36 H36 0.9500
C37 C38 1.384(11)
C37 H37 0.9500
C38 C39 1.396(10)
C38 H38 0.9500
C39 H39 0.9500
C40 C41 1.361(10)
C40 C45 1.401(10)
C41 C42 1.402(10)
C41 H41 0.9500
C42 C43 1.394(11)
C42 H42 0.9500
C43 C44 1.365(11)
C43 H43 0.9500
C44 C45 1.385(10)
C44 H44 0.9500
C45 H45 0.9500

loop_
_geom_hbond_atom_site_label_D
_geom_hbond_atom_site_label_H
_geom_hbond_atom_site_label_A
_geom_hbond_site_symmetry_A
_geom_hbond_distance_DA
_geom_hbond_distance_DH
_geom_hbond_distance_HA
_geom_hbond_angle_DHA
_geom_hbond_publ_flag
O4 H4 O1A . 2.914(11) 0.840 2.095 164.8 no
O4 H4 O5A 2_666 2.64(3) 0.840 2.311 103.6 no
O4A H4A O1A . 2.86(4) 0.840 2.041 164.5 no
O5 H5 O2B . 2.62(3) 0.840 1.950 135.5 no
O5 H5 O3A . 2.760(16) 0.840 1.926 171.9 no
O5A H5A O4 2_666 2.64(3) 0.840 1.909 144.5 no
O5A H5A O4A 2_666 2.41(4) 0.840 1.606 158.0 no

loop_
_geom_torsion_atom_site_label_1
_geom_torsion_atom_site_label_2
_geom_torsion_atom_site_label_3
_geom_torsion_atom_site_label_4
_geom_torsion
O2A Re1A O3A C3A -0.6(7)
N3 Re1A O3A C3A 179.7(5)
N4 Re1A O3A C3A -96.6(5)
N2 Re1A O3A C3A 94.8(5)
O1A C1A C2A C20 3.2(13)
N1A C1A C2A C20 -174.6(9)
O1A C1A C2A C3A 176.1(8)
N1A C1A C2A C3A -1.7(8)
Re1A O3A C3A C2A 102.9(8)
Re1A O3A C3A C4A -101.5(10)
C20 C2A C3A O3A -25.6(13)
C1A C2A C3A O3A 161.6(7)
C20 C2A C3A C4A 175.2(10)
C1A C2A C3A C4A 2.4(10)
C20 C2A C3A Re1A 46.2(12)
C1A C2A C3A Re1A -126.7(7)
O2A Re1A C3A O3A 179.6(4)
N3 Re1A C3A O3A -0.6(9)
N4 Re1A C3A O3A 78.9(5)
N2 Re1A C3A O3A -80.1(5)
O2A Re1A C3A C2A 65.2(8)
N3 Re1A C3A C2A -115.0(7)
O3A Re1A C3A C2A -114.4(10)
N4 Re1A C3A C2A -35.6(7)
N2 Re1A C3A C2A 165.5(8)
O2A Re1A C3A C4A -61.2(8)
N3 Re1A C3A C4A 118.6(8)
O3A Re1A C3A C4A 119.2(10)
N4 Re1A C3A C4A -162.0(8)
N2 Re1A C3A C4A 39.1(8)
O3A C3A C4A C5 21.1(19)
C2A C3A C4A C5 179.2(13)
Re1A C3A C4A C5 -51.8(16)
O3A C3A C4A N1A -160.3(10)
C2A C3A C4A N1A -2.2(13)
Re1A C3A C4A N1A 126.7(9)
O1A C1A N1A C21A -4.7(11)
C2A C1A N1A C21A 173.3(8)
O1A C1A N1A C4A -177.7(9)
C2A C1A N1A C4A 0.3(11)
C5 C4A N1A C1A 179.7(12)
C3A C4A N1A C1A 1.1(13)
C5 C4A N1A C21A 7(2)
C3A C4A N1A C21A -171.2(9)
O2A Re1A N4 C16 90.9(7)
N3 Re1A N4 C16 -15.5(6)
O3A Re1A N4 C16 -127.0(7)
N2 Re1A N4 C16 -96.5(9)
C3A Re1A N4 C16 -164.8(7)
O2A Re1A N4 C19 -89.4(7)
N3 Re1A N4 C19 164.2(7)
O3A Re1A N4 C19 52.8(7)
N2 Re1A N4 C19 83.2(9)
C3A Re1A N4 C19 14.9(7)
C19 N4 C16 C15 179.7(10)
Re1A N4 C16 C15 -0.5(13)
C19 N4 C16 C17 1.9(9)
Re1A N4 C16 C17 -178.3(6)
C15 C16 C17 C18 177.0(10)
N4 C16 C17 C18 -5.2(10)
C16 C17 C18 C19 6.2(10)
C16 N4 C19 C20 -174.3(9)
Re1A N4 C19 C20 5.9(12)
C16 N4 C19 C18 1.8(9)
Re1A N4 C19 C18 -178.0(6)
C17 C18 C19 N4 -5.1(10)
C17 C18 C19 C20 170.9(9)
C3A C2A C20 C19 -19.8(15)
C1A C2A C20 C19 151.5(10)
C3A C2A C20 C40 164.2(9)
C1A C2A C20 C40 -24.4(13)
N4 C19 C20 C2A -11.7(15)
C18 C19 C20 C2A 173.0(9)
N4 C19 C20 C40 164.4(9)
C18 C19 C20 C40 -10.9(14)
O2B Re1B O3B C18B -2(3)
N1 Re1B O3B C18B -93.2(19)
N2 Re1B O3B C18B 176.0(14)
N3 Re1B O3B C18B 92.7(15)
O1B C16B C17B C20B 2(3)
N4B C16B C17B C20B -179(3)
O1B C16B C17B C18B -178.0(19)
N4B C16B C17B C18B 0(3)
Re1B O3B C18B C19B -99(3)
Re1B O3B C18B C17B 102(2)
C20B C17B C18B O3B -21(5)
C16B C17B C18B O3B 159.5(19)
C20B C17B C18B C19B 177(4)
C16B C17B C18B C19B -3(3)
C20B C17B C18B Re1B 49(5)
C16B C17B C18B Re1B -130.7(16)
O2B Re1B C18B O3B 178.7(17)
N1 Re1B C18B O3B 80.2(19)
N2 Re1B C18B O3B -8(3)
N3 Re1B C18B O3B -83.4(14)
O2B Re1B C18B C19B -59(2)
O3B Re1B C18B C19B 122(3)
N1 Re1B C18B C19B -158(3)
N2 Re1B C18B C19B 115(2)
N3 Re1B C18B C19B 39(2)
O2B Re1B C18B C17B 67(2)
O3B Re1B C18B C17B -112(2)
N1 Re1B C18B C17B -32(2)
N2 Re1B C18B C17B -119.7(18)
N3 Re1B C18B C17B 164.6(17)
O3B C18B C19B N4B -156(3)
C17B C18B C19B N4B 4(4)
Re1B C18B C19B N4B 131(3)
O3B C18B C19B C15 20(6)
C17B C18B C19B C15 180(3)
Re1B C18B C19B C15 -53(5)
O1B C16B N4B C21B -7(5)
C17B C16B N4B C21B 174(4)
O1B C16B N4B C19B -180(2)
C17B C16B N4B C19B 2(4)
C18B C19B N4B C16B -4(4)
C15 C19B N4B C16B -180(4)
C18B C19B N4B C21B -177(4)
C15 C19B N4B C21B 7(6)
C18B C17B C20B C40 170(4)
C16B C17B C20B C40 -11(5)
C18B C17B C20B C1 -23(6)
C16B C17B C20B C1 156(3)
O2B Re1B N1 C1 -86(4)
O3B Re1B N1 C1 56(3)
N2 Re1B N1 C1 168(3)
N3 Re1B N1 C1 74(6)
C18B Re1B N1 C1 17(4)
O2B Re1B N1 C4 94(3)
O3B Re1B N1 C4 -123(3)
N2 Re1B N1 C4 -11(3)
N3 Re1B N1 C4 -105(5)
C18B Re1B N1 C4 -162(3)
C4 N1 C1 C2 0(2)
Re1B N1 C1 C2 -180(4)
C4 N1 C1 C20B -180(3)
Re1B N1 C1 C20B 1(5)
C17B C20B C1 N1 -8(4)
C40 C20B C1 N1 160(4)
C17B C20B C1 C2 173(4)
C40 C20B C1 C2 -19(5)
N1 C1 C2 C3 -1(2)
C20B C1 C2 C3 178(3)
C1 C2 C3 C4 2(4)
C1 N1 C4 C3 2(4)
Re1B N1 C4 C3 -179(4)
C1 N1 C4 C5 175(6)
Re1B N1 C4 C5 -6(7)
C2 C3 C4 N1 -2(5)
C2 C3 C4 C5 -176(5)
N1A C4A C5 C6 -155.9(11)
C3A C4A C5 C6 22.3(19)
N1A C4A C5 C22 26(2)
C3A C4A C5 C22 -156.1(10)
N1 C4 C5 C6 10(7)
C3 C4 C5 C6 -177(4)
N1 C4 C5 C22 -170(4)
C3 C4 C5 C22 3(7)
O2B Re1B N2 C9 70.1(12)
O3B Re1B N2 C9 -108.7(9)
N1 Re1B N2 C9 171.8(14)
N3 Re1B N2 C9 -28.6(5)
C18B Re1B N2 C9 -103.5(18)
O2B Re1B N2 C6 -73.1(12)
O3B Re1B N2 C6 108.1(9)
N1 Re1B N2 C6 28.6(14)
N3 Re1B N2 C6 -171.2(5)
C18B Re1B N2 C6 113.3(18)
O2B Re1B N2 Re1A 168.8(11)
O3B Re1B N2 Re1A -10.0(8)
N1 Re1B N2 Re1A -89.5(13)
N3 Re1B N2 Re1A 70.3(2)
C18B Re1B N2 Re1A -4.8(17)
O2A Re1A N2 C9 -98.8(5)
N3 Re1A N2 C9 7.9(5)
O3A Re1A N2 C9 119.1(6)
N4 Re1A N2 C9 88.6(8)
C3A Re1A N2 C9 157.2(6)
O2A Re1A N2 C6 89.7(6)
N3 Re1A N2 C6 -163.6(6)
O3A Re1A N2 C6 -52.4(6)
N4 Re1A N2 C6 -82.9(8)
C3A Re1A N2 C6 -14.3(6)
O2A Re1A N2 Re1B 164.7(2)
N3 Re1A N2 Re1B -88.7(2)
O3A Re1A N2 Re1B 22.5(2)
N4 Re1A N2 Re1B -7.9(6)
C3A Re1A N2 Re1B 60.6(3)
C9 N2 C6 C5 177.5(7)
Re1B N2 C6 C5 -33.4(9)
Re1A N2 C6 C5 -9.7(10)
C9 N2 C6 C7 0.2(7)
Re1B N2 C6 C7 149.3(5)
Re1A N2 C6 C7 173.0(5)
C4A C5 C6 N2 14.1(14)
C22 C5 C6 N2 -167.5(6)
C4 C5 C6 N2 13(3)
C4A C5 C6 C7 -169.0(11)
C22 C5 C6 C7 9.5(10)
C4 C5 C6 C7 -170(3)
N2 C6 C7 C8 0.0(8)
C5 C6 C7 C8 -177.4(7)
C6 C7 C8 C9 -0.2(8)
C6 N2 C9 C10 178.0(6)
Re1B N2 C9 C10 31.3(9)
Re1A N2 C9 C10 5.1(9)
C6 N2 C9 C8 -0.3(7)
Re1B N2 C9 C8 -147.0(5)
Re1A N2 C9 C8 -173.3(4)
C7 C8 C9 N2 0.4(8)
C7 C8 C9 C10 -178.0(7)
N2 C9 C10 C11 -7.8(11)
C8 C9 C10 C11 170.2(7)
N2 C9 C10 C28 174.7(6)
C8 C9 C10 C28 -7.2(10)
O2A Re1A N3 C11 78.3(5)
O3A Re1A N3 C11 -101.8(5)
N4 Re1A N3 C11 179.4(5)
N2 Re1A N3 C11 -23.0(5)
C3A Re1A N3 C11 -101.5(8)
O2A Re1A N3 C14 -72.1(5)
O3A Re1A N3 C14 107.7(5)
N4 Re1A N3 C14 29.0(5)
N2 Re1A N3 C14 -173.4(5)
C3A Re1A N3 C14 108.1(7)
O2A Re1A N3 Re1B 177.6(2)
O3A Re1A N3 Re1B -2.6(2)
N4 Re1A N3 Re1B -81.3(2)
N2 Re1A N3 Re1B 76.3(2)
C3A Re1A N3 Re1B -2.2(6)
O2B Re1B N3 C11 -91.4(10)
O3B Re1B N3 C11 125.7(8)
N1 Re1B N3 C11 108(4)
N2 Re1B N3 C11 12.5(6)
C18B Re1B N3 C11 164.4(8)
O2B Re1B N3 C14 87.9(10)
O3B Re1B N3 C14 -55.0(8)
N1 Re1B N3 C14 -72(4)
N2 Re1B N3 C14 -168.2(6)
C18B Re1B N3 C14 -16.3(9)
O2B Re1B N3 Re1A 172.9(9)
O3B Re1B N3 Re1A 30.0(6)
N1 Re1B N3 Re1A 13(4)
N2 Re1B N3 Re1A -82.8(2)
C18B Re1B N3 Re1A 68.7(7)
C14 N3 C11 C10 -176.9(6)
Re1A N3 C11 C10 28.3(9)
Re1B N3 C11 C10 2.6(9)
C14 N3 C11 C12 1.9(7)
Re1A N3 C11 C12 -152.9(4)
Re1B N3 C11 C12 -178.7(4)
C9 C10 C11 N3 -10.0(10)
C28 C10 C11 N3 167.5(6)
C9 C10 C11 C12 171.4(6)
C28 C10 C11 C12 -11.1(9)
N3 C11 C12 C13 -0.7(7)
C10 C11 C12 C13 178.0(6)
C11 C12 C13 C14 -0.7(7)
C11 N3 C14 C15 175.3(6)
Re1A N3 C14 C15 -29.8(9)
Re1B N3 C14 C15 -4.1(10)
C11 N3 C14 C13 -2.4(7)
Re1A N3 C14 C13 152.6(5)
Re1B N3 C14 C13 178.8(5)
C12 C13 C14 C15 -175.7(6)
C12 C13 C14 N3 1.9(8)
N4 C16 C15 C14 10.9(15)
C17 C16 C15 C14 -171.7(8)
N4 C16 C15 C34 -171.3(8)
C17 C16 C15 C34 6.1(13)
N3 C14 C15 C16 5.1(12)
C13 C14 C15 C16 -177.6(8)
N3 C14 C15 C34 -172.7(6)
C13 C14 C15 C34 4.6(10)
N3 C14 C15 C19B 7(3)
C13 C14 C15 C19B -175(2)
N4B C19B C15 C14 -158(3)
C18B C19B C15 C14 26(5)
N4B C19B C15 C34 22(5)
C18B C19B C15 C34 -154(3)
C4A C5 C22 C23 50.4(13)
C6 C5 C22 C23 -128.1(7)
C4 C5 C22 C23 52(3)
C4A C5 C22 C27 -130.6(11)
C6 C5 C22 C27 50.9(10)
C4 C5 C22 C27 -129(3)
C27 C22 C23 C24 -1.3(11)
C5 C22 C23 C24 177.7(7)
C22 C23 C24 C25 0.3(12)
C23 C24 C25 C26 -0.4(13)
C24 C25 C26 C27 1.5(14)
C25 C26 C27 C22 -2.4(14)
C23 C22 C27 C26 2.3(13)
C5 C22 C27 C26 -176.7(8)
C9 C10 C28 C33 -58.4(8)
C11 C10 C28 C33 123.9(7)
C9 C10 C28 C29 123.5(7)
C11 C10 C28 C29 -54.2(8)
C33 C28 C29 C30 0.8(10)
C10 C28 C29 C30 179.0(7)
C28 C29 C30 C31 0.6(11)
C29 C30 C31 C32 -1.9(12)
C30 C31 C32 C33 1.8(12)
C31 C32 C33 C28 -0.4(11)
C29 C28 C33 C32 -0.9(10)
C10 C28 C33 C32 -179.1(6)
C16 C15 C34 C39 59.0(10)
C14 C15 C34 C39 -123.0(7)
C19B C15 C34 C39 57(2)
C16 C15 C34 C35 -123.5(8)
C14 C15 C34 C35 54.5(9)
C19B C15 C34 C35 -126(2)
C39 C34 C35 C36 2.4(10)
C15 C34 C35 C36 -175.1(6)
C34 C35 C36 C37 -2.0(11)
C35 C36 C37 C38 0.6(11)
C36 C37 C38 C39 0.4(11)
C35 C34 C39 C38 -1.5(10)
C15 C34 C39 C38 176.1(6)
C37 C38 C39 C34 0.0(11)
C17B C20B C40 C41 -69(5)
C1 C20B C40 C41 125(3)
C17B C20B C40 C45 114(4)
C1 C20B C40 C45 -52(5)
C1 C20B C40 C20 -78(16)
C2A C20 C40 C20B 91(18)
C19 C20 C40 C20B -85(17)
C2A C20 C40 C41 116.5(10)
C19 C20 C40 C41 -59.8(13)
C2A C20 C40 C45 -65.5(13)
C19 C20 C40 C45 118.3(10)
C20B C40 C41 C42 -175(3)
C45 C40 C41 C42 1.2(14)
C20 C40 C41 C42 179.3(10)
C40 C41 C42 C43 -3.8(15)
C41 C42 C43 C44 2.8(15)
C42 C43 C44 C45 0.8(15)
C43 C44 C45 C40 -3.4(15)
C20B C40 C45 C44 178(4)
C41 C40 C45 C44 2.3(14)
C20 C40 C45 C44 -175.8(10)
